data_7130237
loop_
_publ_author_name
'Yox, Philip'
'Porter, Andrew P.'
'Dorn, Rick W.'
'Kyveryga, Victoria'
'Rossini, Aaron J.'
'Kovnir, Kirill'

_publ_section_title
;
 Semiconducting silicon--phosphorus frameworks for caging exotic
 polycations
;
_journal_name_full 'Chemical Communications'
_journal_paper_doi 10.1039/D2CC02304K
_journal_year 2022
_chemical_formula_sum 'Cl Cs P20 Si12 Sr6'
_chemical_formula_weight 1650.56
_space_group_crystal_system cubic
_space_group_IT_number 225
_space_group_name_Hall '-F 4 2 3'
_space_group_name_H-M_alt 'F m -3 m'
_audit_creation_method SHELXL-2018/3
_audit_update_record
;
2022-04-22 deposited with the CCDC.	2022-06-02 downloaded from the CCDC.
;
_cell_angle_alpha 90
_cell_angle_beta 90
_cell_angle_gamma 90
_cell_formula_units_Z 4
_cell_length_a 15.6693(7)
_cell_length_b 15.6693(7)
_cell_length_c 15.6693(7)
_cell_measurement_reflns_used 5884
_cell_measurement_temperature 100(2)
_cell_measurement_theta_max 27.4
_cell_measurement_theta_min 2.6
_cell_volume 3847.2(3)
_computing_structure_refinement 'SHELXL-2018/3 (Sheldrick, 2018)'
_computing_structure_solution 'SHELXT 2014/5 (Sheldrick, 2014)'
_diffrn_ambient_temperature 100(2)
_diffrn_measured_fraction_theta_full 0.995
_diffrn_measured_fraction_theta_max 0.996
_diffrn_measurement_device_type 'Bruker Venture D8 Photon CMOS detector'
_diffrn_measurement_method 'profile data from \w scans'
_diffrn_radiation_type MoK\a
_diffrn_radiation_wavelength 0.71073
_diffrn_reflns_av_R_equivalents 0.0583
_diffrn_reflns_av_unetI/netI 0.0186
_diffrn_reflns_Laue_measured_fraction_full 0.995
_diffrn_reflns_Laue_measured_fraction_max 0.996
_diffrn_reflns_limit_h_max 19
_diffrn_reflns_limit_h_min -19
_diffrn_reflns_limit_k_max 20
_diffrn_reflns_limit_k_min -16
_diffrn_reflns_limit_l_max 18
_diffrn_reflns_limit_l_min -20
_diffrn_reflns_number 5884
_diffrn_reflns_point_group_measured_fraction_full 0.995
_diffrn_reflns_point_group_measured_fraction_max 0.996
_diffrn_reflns_theta_full 25.242
_diffrn_reflns_theta_max 27.373
_diffrn_reflns_theta_min 2.600
_diffrn_source 'fine focus sealed tube'
_exptl_absorpt_coefficient_mu 10.478
_exptl_absorpt_correction_T_max 0.75
_exptl_absorpt_correction_T_min 0.55
_exptl_absorpt_correction_type multi-scan
_exptl_absorpt_process_details SADABS
_exptl_crystal_colour 'translucent red'
_exptl_crystal_density_diffrn 2.850
_exptl_crystal_description block
_exptl_crystal_F_000 3072
_exptl_crystal_size_max 0.046
_exptl_crystal_size_mid 0.042
_exptl_crystal_size_min 0.033
_refine_diff_density_max 1.315
_refine_diff_density_min -1.578
_refine_diff_density_rms 0.115
_refine_ls_extinction_method none
_refine_ls_goodness_of_fit_ref 1.111
_refine_ls_hydrogen_treatment undef
_refine_ls_matrix_type full
_refine_ls_number_parameters 19
_refine_ls_number_reflns 270
_refine_ls_number_restraints 0
_refine_ls_restrained_S_all 1.111
_refine_ls_R_factor_all 0.0257
_refine_ls_R_factor_gt 0.0223
_refine_ls_shift/su_max 0.000
_refine_ls_shift/su_mean 0.000
_refine_ls_structure_factor_coef Fsqd
_refine_ls_weighting_details 'w=1/[\s^2^(Fo^2^)+(0.0237P)^2^+47.7928P] where P=(Fo^2^+2Fc^2^)/3'
_refine_ls_weighting_scheme calc
_refine_ls_wR_factor_gt 0.0527
_refine_ls_wR_factor_ref 0.0537
_reflns_Friedel_coverage 0.000
_reflns_number_gt 250
_reflns_number_total 270
_reflns_threshold_expression 'I > 2\s(I)'
_cod_data_source_file d2cc02304k2.cif
_cod_data_source_block PY542_CsSrSiPCl_0m_a
_cod_depositor_comments
;
The following automatic conversions were performed:

data item '_exptl_absorpt_correction_type' value 'multi scan' was
changed to 'multi-scan' in accordance with the
/home/data/users/saulius/crontab/automatic-downloads/rss-feeds/RSC/lib/dictionaries/cif_core.dic
dictionary named 'cif_core.dic' version 2.4.2 last updated on
2011-04-26.

Automatic conversion script
Id: cif_fix_values 7556 2019-12-06 15:28:31Z antanas 
;
_cod_original_cell_volume 3847.2(5)
_cod_database_code 7130237
_shelx_shelxl_version_number 2018/3
_shelx_space_group_comment
;
The symmetry employed for this shelxl refinement is uniquely defined
by the following loop, which should always be used as a source of
symmetry information in preference to the above space-group names.
They are only intended as comments.
;

loop_
_space_group_symop_operation_xyz
'x, y, z'
'-x, -y, z'
'-x, y, -z'
'x, -y, -z'
'z, x, y'
'z, -x, -y'
'-z, -x, y'
'-z, x, -y'
'y, z, x'
'-y, z, -x'
'y, -z, -x'
'-y, -z, x'
'y, x, -z'
'-y, -x, -z'
'y, -x, z'
'-y, x, z'
'x, z, -y'
'-x, z, y'
'-x, -z, -y'
'x, -z, y'
'z, y, -x'
'z, -y, x'
'-z, y, x'
'-z, -y, -x'
'x, y+1/2, z+1/2'
'-x, -y+1/2, z+1/2'
'-x, y+1/2, -z+1/2'
'x, -y+1/2, -z+1/2'
'z, x+1/2, y+1/2'
'z, -x+1/2, -y+1/2'
'-z, -x+1/2, y+1/2'
'-z, x+1/2, -y+1/2'
'y, z+1/2, x+1/2'
'-y, z+1/2, -x+1/2'
'y, -z+1/2, -x+1/2'
'-y, -z+1/2, x+1/2'
'y, x+1/2, -z+1/2'
'-y, -x+1/2, -z+1/2'
'y, -x+1/2, z+1/2'
'-y, x+1/2, z+1/2'
'x, z+1/2, -y+1/2'
'-x, z+1/2, y+1/2'
'-x, -z+1/2, -y+1/2'
'x, -z+1/2, y+1/2'
'z, y+1/2, -x+1/2'
'z, -y+1/2, x+1/2'
'-z, y+1/2, x+1/2'
'-z, -y+1/2, -x+1/2'
'x+1/2, y, z+1/2'
'-x+1/2, -y, z+1/2'
'-x+1/2, y, -z+1/2'
'x+1/2, -y, -z+1/2'
'z+1/2, x, y+1/2'
'z+1/2, -x, -y+1/2'
'-z+1/2, -x, y+1/2'
'-z+1/2, x, -y+1/2'
'y+1/2, z, x+1/2'
'-y+1/2, z, -x+1/2'
'y+1/2, -z, -x+1/2'
'-y+1/2, -z, x+1/2'
'y+1/2, x, -z+1/2'
'-y+1/2, -x, -z+1/2'
'y+1/2, -x, z+1/2'
'-y+1/2, x, z+1/2'
'x+1/2, z, -y+1/2'
'-x+1/2, z, y+1/2'
'-x+1/2, -z, -y+1/2'
'x+1/2, -z, y+1/2'
'z+1/2, y, -x+1/2'
'z+1/2, -y, x+1/2'
'-z+1/2, y, x+1/2'
'-z+1/2, -y, -x+1/2'
'x+1/2, y+1/2, z'
'-x+1/2, -y+1/2, z'
'-x+1/2, y+1/2, -z'
'x+1/2, -y+1/2, -z'
'z+1/2, x+1/2, y'
'z+1/2, -x+1/2, -y'
'-z+1/2, -x+1/2, y'
'-z+1/2, x+1/2, -y'
'y+1/2, z+1/2, x'
'-y+1/2, z+1/2, -x'
'y+1/2, -z+1/2, -x'
'-y+1/2, -z+1/2, x'
'y+1/2, x+1/2, -z'
'-y+1/2, -x+1/2, -z'
'y+1/2, -x+1/2, z'
'-y+1/2, x+1/2, z'
'x+1/2, z+1/2, -y'
'-x+1/2, z+1/2, y'
'-x+1/2, -z+1/2, -y'
'x+1/2, -z+1/2, y'
'z+1/2, y+1/2, -x'
'z+1/2, -y+1/2, x'
'-z+1/2, y+1/2, x'
'-z+1/2, -y+1/2, -x'
'-x, -y, -z'
'x, y, -z'
'x, -y, z'
'-x, y, z'
'-z, -x, -y'
'-z, x, y'
'z, x, -y'
'z, -x, y'
'-y, -z, -x'
'y, -z, x'
'-y, z, x'
'y, z, -x'
'-y, -x, z'
'y, x, z'
'-y, x, -z'
'y, -x, -z'
'-x, -z, y'
'x, -z, -y'
'x, z, y'
'-x, z, -y'
'-z, -y, x'
'-z, y, -x'
'z, -y, -x'
'z, y, x'
'-x, -y+1/2, -z+1/2'
'x, y+1/2, -z+1/2'
'x, -y+1/2, z+1/2'
'-x, y+1/2, z+1/2'
'-z, -x+1/2, -y+1/2'
'-z, x+1/2, y+1/2'
'z, x+1/2, -y+1/2'
'z, -x+1/2, y+1/2'
'-y, -z+1/2, -x+1/2'
'y, -z+1/2, x+1/2'
'-y, z+1/2, x+1/2'
'y, z+1/2, -x+1/2'
'-y, -x+1/2, z+1/2'
'y, x+1/2, z+1/2'
'-y, x+1/2, -z+1/2'
'y, -x+1/2, -z+1/2'
'-x, -z+1/2, y+1/2'
'x, -z+1/2, -y+1/2'
'x, z+1/2, y+1/2'
'-x, z+1/2, -y+1/2'
'-z, -y+1/2, x+1/2'
'-z, y+1/2, -x+1/2'
'z, -y+1/2, -x+1/2'
'z, y+1/2, x+1/2'
'-x+1/2, -y, -z+1/2'
'x+1/2, y, -z+1/2'
'x+1/2, -y, z+1/2'
'-x+1/2, y, z+1/2'
'-z+1/2, -x, -y+1/2'
'-z+1/2, x, y+1/2'
'z+1/2, x, -y+1/2'
'z+1/2, -x, y+1/2'
'-y+1/2, -z, -x+1/2'
'y+1/2, -z, x+1/2'
'-y+1/2, z, x+1/2'
'y+1/2, z, -x+1/2'
'-y+1/2, -x, z+1/2'
'y+1/2, x, z+1/2'
'-y+1/2, x, -z+1/2'
'y+1/2, -x, -z+1/2'
'-x+1/2, -z, y+1/2'
'x+1/2, -z, -y+1/2'
'x+1/2, z, y+1/2'
'-x+1/2, z, -y+1/2'
'-z+1/2, -y, x+1/2'
'-z+1/2, y, -x+1/2'
'z+1/2, -y, -x+1/2'
'z+1/2, y, x+1/2'
'-x+1/2, -y+1/2, -z'
'x+1/2, y+1/2, -z'
'x+1/2, -y+1/2, z'
'-x+1/2, y+1/2, z'
'-z+1/2, -x+1/2, -y'
'-z+1/2, x+1/2, y'
'z+1/2, x+1/2, -y'
'z+1/2, -x+1/2, y'
'-y+1/2, -z+1/2, -x'
'y+1/2, -z+1/2, x'
'-y+1/2, z+1/2, x'
'y+1/2, z+1/2, -x'
'-y+1/2, -x+1/2, z'
'y+1/2, x+1/2, z'
'-y+1/2, x+1/2, -z'
'y+1/2, -x+1/2, -z'
'-x+1/2, -z+1/2, y'
'x+1/2, -z+1/2, -y'
'x+1/2, z+1/2, y'
'-x+1/2, z+1/2, -y'
'-z+1/2, -y+1/2, x'
'-z+1/2, y+1/2, -x'
'z+1/2, -y+1/2, -x'
'z+1/2, y+1/2, x'

loop_
_atom_site_label
_atom_site_type_symbol
_atom_site_fract_x
_atom_site_fract_y
_atom_site_fract_z
_atom_site_U_iso_or_equiv
_atom_site_adp_type
_atom_site_occupancy
_atom_site_site_symmetry_order
_atom_site_calc_flag
_atom_site_refinement_flags_posn
_atom_site_refinement_flags_adp
_atom_site_refinement_flags_occupancy
_atom_site_disorder_assembly
_atom_site_disorder_group
Cs1 Cs 0.500000 0.500000 0.500000 0.0077(3) Uani 1 48 d S T P . .
Sr1 Sr 0.500000 0.2247(6) 0.500000 0.0101(7) Uani 0.93(4) 8 d S T P . .
Sr11 Sr 0.500000 0.202(5) 0.500000 0.0101(7) Uani 0.07(4) 8 d S T P . .
P1 P 0.500000 0.32902(6) 0.67098(6) 0.0054(3) Uani 1 4 d S T P . .
P2 P 0.33611(6) 0.16389(6) 0.66389(6) 0.0076(4) Uani 1 6 d S T P . .
Si1 Si 0.41237(8) 0.250000 0.750000 0.0051(3) Uani 1 4 d S T P . .
Cl1 Cl 0.500000 0.000000 0.500000 0.067(3) Uani 1 48 d S T P . .

loop_
_atom_site_aniso_label
_atom_site_aniso_U_11
_atom_site_aniso_U_22
_atom_site_aniso_U_33
_atom_site_aniso_U_23
_atom_site_aniso_U_13
_atom_site_aniso_U_12
Cs1 0.0077(3) 0.0077(3) 0.0077(3) 0.000 0.000 0.000
Sr1 0.0095(3) 0.012(2) 0.0095(3) 0.000 0.000 0.000
Sr11 0.0095(3) 0.012(2) 0.0095(3) 0.000 0.000 0.000
P1 0.0043(6) 0.0059(4) 0.0059(4) 0.0028(5) 0.000 0.000
P2 0.0076(4) 0.0076(4) 0.0076(4) 0.0022(4) -0.0022(4) -0.0022(4)
Si1 0.0032(6) 0.0061(4) 0.0061(4) 0.0026(5) 0.000 0.000
Cl1 0.067(3) 0.067(3) 0.067(3) 0.000 0.000 0.000

loop_
_atom_type_symbol
_atom_type_description
_atom_type_scat_dispersion_real
_atom_type_scat_dispersion_imag
_atom_type_scat_source
Cl Cl 0.1484 0.1585 'International Tables Vol C Tables 4.2.6.8 and 6.1.1.4'
Cs Cs -0.3680 2.1192 'International Tables Vol C Tables 4.2.6.8 and 6.1.1.4'
P P 0.1023 0.0942 'International Tables Vol C Tables 4.2.6.8 and 6.1.1.4'
Si Si 0.0817 0.0704 'International Tables Vol C Tables 4.2.6.8 and 6.1.1.4'
Sr Sr -1.5307 3.2498 'International Tables Vol C Tables 4.2.6.8 and 6.1.1.4'

loop_
_geom_angle_atom_site_label_1
_geom_angle_atom_site_label_2
_geom_angle_atom_site_label_3
_geom_angle
_geom_angle_site_symmetry_1
_geom_angle_site_symmetry_3
_geom_angle_publ_flag
P1 Cs1 P1 60.0 . 106_565 ?
P1 Cs1 P1 120.0 . 10_656 ?
P1 Cs1 P1 180.0 106_565 10_656 ?
P1 Cs1 P1 120.0 . 102_655 ?
P1 Cs1 P1 60.0 106_565 102_655 ?
P1 Cs1 P1 120.0 10_656 102_655 ?
P1 Cs1 P1 60.0 . 6_566 ?
P1 Cs1 P1 120.0 106_565 6_566 ?
P1 Cs1 P1 60.0 10_656 6_566 ?
P1 Cs1 P1 180.0 102_655 6_566 ?
P1 Cs1 P1 90.0 . 98_556 ?
P1 Cs1 P1 60.0 106_565 98_556 ?
P1 Cs1 P1 120.0 10_656 98_556 ?
P1 Cs1 P1 60.0 102_655 98_556 ?
P1 Cs1 P1 120.0 6_566 98_556 ?
P1 Cs1 P1 90.0 . 2_665 ?
P1 Cs1 P1 120.0 106_565 2_665 ?
P1 Cs1 P1 60.0 10_656 2_665 ?
P1 Cs1 P1 120.0 102_655 2_665 ?
P1 Cs1 P1 60.0 6_566 2_665 ?
P1 Cs1 P1 180.0 98_556 2_665 ?
P1 Cs1 P1 60.0 . 105_666 ?
P1 Cs1 P1 90.0 106_565 105_666 ?
P1 Cs1 P1 90.0 10_656 105_666 ?
P1 Cs1 P1 120.0 102_655 105_666 ?
P1 Cs1 P1 60.0 6_566 105_666 ?
P1 Cs1 P1 60.0 98_556 105_666 ?
P1 Cs1 P1 120.0 2_665 105_666 ?
P1 Cs1 P1 120.0 . 9 ?
P1 Cs1 P1 90.0 106_565 9 ?
P1 Cs1 P1 90.0 10_656 9 ?
P1 Cs1 P1 60.0 102_655 9 ?
P1 Cs1 P1 120.0 6_566 9 ?
P1 Cs1 P1 120.0 98_556 9 ?
P1 Cs1 P1 60.0 2_665 9 ?
P1 Cs1 P1 180.0 105_666 9 ?
P1 Cs1 P1 60.0 . 101_666 ?
P1 Cs1 P1 60.0 106_565 101_666 ?
P1 Cs1 P1 120.0 10_656 101_666 ?
P1 Cs1 P1 90.0 102_655 101_666 ?
P1 Cs1 P1 90.0 6_566 101_666 ?
P1 Cs1 P1 120.0 98_556 101_666 ?
P1 Cs1 P1 60.0 2_665 101_666 ?
P1 Cs1 P1 120.0 105_666 101_666 ?
P1 Cs1 P1 60.0 9 101_666 ?
P1 Cs1 P1 120.0 . 5 ?
P1 Cs1 P1 120.0 106_565 5 ?
P1 Cs1 P1 60.0 10_656 5 ?
P1 Cs1 P1 90.0 102_655 5 ?
P1 Cs1 P1 90.0 6_566 5 ?
P1 Cs1 P1 60.0 98_556 5 ?
P1 Cs1 P1 120.0 2_665 5 ?
P1 Cs1 P1 60.0 105_666 5 ?
P1 Cs1 P1 120.0 9 5 ?
P1 Cs1 P1 180.0 101_666 5 ?
P1 Cs1 P1 180.0 . 97_666 ?
P1 Cs1 P1 120.0 106_565 97_666 ?
P1 Cs1 P1 60.0 10_656 97_666 ?
P1 Cs1 P1 60.0 102_655 97_666 ?
P1 Cs1 P1 120.0 6_566 97_666 ?
P1 Cs1 P1 90.0 98_556 97_666 ?
P1 Cs1 P1 90.0 2_665 97_666 ?
P1 Cs1 P1 120.0 105_666 97_666 ?
P1 Cs1 P1 60.0 9 97_666 ?
P1 Cs1 P1 120.0 101_666 97_666 ?
P1 Cs1 P1 60.0 5 97_666 ?
P1 Sr1 P1 74.26(14) . 105_666 ?
P1 Sr1 P1 74.26(14) . 106_565 ?
P1 Sr1 P1 117.2(3) 105_666 106_565 ?
P1 Sr1 P1 117.2(3) . 98_556 ?
P1 Sr1 P1 74.26(14) 105_666 98_556 ?
P1 Sr1 P1 74.26(14) 106_565 98_556 ?
P1 Sr1 Cl1 121.39(15) . . ?
P1 Sr1 Cl1 121.39(15) 105_666 . ?
P1 Sr1 Cl1 121.39(15) 106_565 . ?
P1 Sr1 Cl1 121.39(15) 98_556 . ?
P1 Sr1 Cs1 58.61(15) . . ?
P1 Sr1 Cs1 58.61(15) 105_666 . ?
P1 Sr1 Cs1 58.61(15) 106_565 . ?
P1 Sr1 Cs1 58.61(15) 98_556 . ?
Cl1 Sr1 Cs1 180.0 . . ?
P1 Sr1 Sr11 163.4(5) . 125_655 ?
P1 Sr1 Sr11 112.8(3) 105_666 125_655 ?
P1 Sr1 Sr11 112.8(3) 106_565 125_655 ?
P1 Sr1 Sr11 79.4(8) 98_556 125_655 ?
Cl1 Sr1 Sr11 42.0(6) . 125_655 ?
Cs1 Sr1 Sr11 138.0(6) . 125_655 ?
P1 Sr1 Sr11 112.8(3) . 177_556 ?
P1 Sr1 Sr11 163.4(5) 105_666 177_556 ?
P1 Sr1 Sr11 79.4(8) 106_565 177_556 ?
P1 Sr1 Sr11 112.8(3) 98_556 177_556 ?
Cl1 Sr1 Sr11 42.0(6) . 177_556 ?
Cs1 Sr1 Sr11 138.0(6) . 177_556 ?
Sr11 Sr1 Sr11 56.5(8) 125_655 177_556 ?
P1 Sr1 Sr11 79.4(8) . 29_545 ?
P1 Sr1 Sr11 112.8(3) 105_666 29_545 ?
P1 Sr1 Sr11 112.8(3) 106_565 29_545 ?
P1 Sr1 Sr11 163.4(5) 98_556 29_545 ?
Cl1 Sr1 Sr11 42.0(6) . 29_545 ?
Cs1 Sr1 Sr11 138.0(6) . 29_545 ?
Sr11 Sr1 Sr11 84.0(13) 125_655 29_545 ?
Sr11 Sr1 Sr11 56.5(8) 177_556 29_545 ?
P1 Sr1 Sr11 112.8(3) . 81_545 ?
P1 Sr1 Sr11 79.4(8) 105_666 81_545 ?
P1 Sr1 Sr11 163.4(5) 106_565 81_545 ?
P1 Sr1 Sr11 112.8(3) 98_556 81_545 ?
Cl1 Sr1 Sr11 42.0(6) . 81_545 ?
Cs1 Sr1 Sr11 138.0(6) . 81_545 ?
Sr11 Sr1 Sr11 56.5(8) 125_655 81_545 ?
Sr11 Sr1 Sr11 84.0(13) 177_556 81_545 ?
Sr11 Sr1 Sr11 56.5(8) 29_545 81_545 ?
Cl1 Sr11 P1 126.5(11) . . ?
Cl1 Sr11 P1 126.5(11) . 105_666 ?
P1 Sr11 P1 69.2(11) . 105_666 ?
Cl1 Sr11 P1 126.5(11) . 106_565 ?
P1 Sr11 P1 69.2(11) . 106_565 ?
P1 Sr11 P1 107(2) 105_666 106_565 ?
Cl1 Sr11 P1 126.5(11) . 98_556 ?
P1 Sr11 P1 107(2) . 98_556 ?
P1 Sr11 P1 69.2(11) 105_666 98_556 ?
P1 Sr11 P1 69.2(11) 106_565 98_556 ?
Cl1 Sr11 P2 80.6(12) . . ?
P1 Sr11 P2 62.4(3) . . ?
P1 Sr11 P2 131.1(12) 105_666 . ?
P1 Sr11 P2 62.4(3) 106_565 . ?
P1 Sr11 P2 131.1(12) 98_556 . ?
Cl1 Sr11 P2 80.6(12) . 98_556 ?
P1 Sr11 P2 131.1(12) . 98_556 ?
P1 Sr11 P2 131.1(12) 105_666 98_556 ?
P1 Sr11 P2 62.4(3) 106_565 98_556 ?
P1 Sr11 P2 62.4(3) 98_556 98_556 ?
P2 Sr11 P2 88.5(4) . 98_556 ?
Cl1 Sr11 P2 80.6(12) . 100_655 ?
P1 Sr11 P2 62.4(3) . 100_655 ?
P1 Sr11 P2 62.4(3) 105_666 100_655 ?
P1 Sr11 P2 131.1(12) 106_565 100_655 ?
P1 Sr11 P2 131.1(12) 98_556 100_655 ?
P2 Sr11 P2 88.5(4) . 100_655 ?
P2 Sr11 P2 161(2) 98_556 100_655 ?
Cl1 Sr11 P2 80.6(12) . 3_656 ?
P1 Sr11 P2 131.1(12) . 3_656 ?
P1 Sr11 P2 62.4(3) 105_666 3_656 ?
P1 Sr11 P2 131.1(12) 106_565 3_656 ?
P1 Sr11 P2 62.4(3) 98_556 3_656 ?
P2 Sr11 P2 161(2) . 3_656 ?
P2 Sr11 P2 88.5(4) 98_556 3_656 ?
P2 Sr11 P2 88.5(4) 100_655 3_656 ?
Cl1 Sr11 Sr11 45.000(3) . 177_556 ?
P1 Sr11 Sr11 114.9(7) . 177_556 ?
P1 Sr11 Sr11 171.5(11) 105_666 177_556 ?
P1 Sr11 Sr11 81.5(11) 106_565 177_556 ?
P1 Sr11 Sr11 114.9(7) 98_556 177_556 ?
P2 Sr11 Sr11 52.5(10) . 177_556 ?
P2 Sr11 Sr11 52.5(10) 98_556 177_556 ?
P2 Sr11 Sr11 112.2(10) 100_655 177_556 ?
P2 Sr11 Sr11 112.2(10) 3_656 177_556 ?
Cl1 Sr11 Sr11 45.0 . 125_655 ?
P1 Sr11 Sr11 171.5(11) . 125_655 ?
P1 Sr11 Sr11 114.9(7) 105_666 125_655 ?
P1 Sr11 Sr11 114.9(7) 106_565 125_655 ?
P1 Sr11 Sr11 81.5(11) 98_556 125_655 ?
P2 Sr11 Sr11 112.2(10) . 125_655 ?
P2 Sr11 Sr11 52.5(10) 98_556 125_655 ?
P2 Sr11 Sr11 112.2(10) 100_655 125_655 ?
P2 Sr11 Sr11 52.5(10) 3_656 125_655 ?
Sr11 Sr11 Sr11 60.000(4) 177_556 125_655 ?
Cl1 Sr11 Sr11 45.000(2) . 29_545 ?
P1 Sr11 Sr11 81.5(11) . 29_545 ?
P1 Sr11 Sr11 114.9(7) 105_666 29_545 ?
P1 Sr11 Sr11 114.9(7) 106_565 29_545 ?
P1 Sr11 Sr11 171.5(11) 98_556 29_545 ?
P2 Sr11 Sr11 52.5(10) . 29_545 ?
P2 Sr11 Sr11 112.2(10) 98_556 29_545 ?
P2 Sr11 Sr11 52.5(10) 100_655 29_545 ?
P2 Sr11 Sr11 112.2(10) 3_656 29_545 ?
Sr11 Sr11 Sr11 60.000(1) 177_556 29_545 ?
Sr11 Sr11 Sr11 89.999(1) 125_655 29_545 ?
Si1 P1 Si1 76.20(7) 121_656 . ?
Si1 P1 Sr1 100.67(12) 121_656 101_666 ?
Si1 P1 Sr1 100.67(12) . 101_666 ?
Si1 P1 Sr1 100.67(12) 121_656 . ?
Si1 P1 Sr1 100.67(12) . . ?
Sr1 P1 Sr1 152.8(3) 101_666 . ?
Si1 P1 Sr11 96.7(9) 121_656 . ?
Si1 P1 Sr11 96.7(9) . . ?
Sr1 P1 Sr11 157.9(12) 101_666 . ?
Sr1 P1 Sr11 5.1(10) . . ?
Si1 P1 Sr11 96.7(9) 121_656 101_666 ?
Si1 P1 Sr11 96.7(9) . 101_666 ?
Sr1 P1 Sr11 5.1(10) 101_666 101_666 ?
Sr1 P1 Sr11 157.9(13) . 101_666 ?
Sr11 P1 Sr11 163(2) . 101_666 ?
Si1 P1 Cs1 141.90(3) 121_656 . ?
Si1 P1 Cs1 141.90(3) . . ?
Sr1 P1 Cs1 76.39(15) 101_666 . ?
Sr1 P1 Cs1 76.39(15) . . ?
Sr11 P1 Cs1 81.5(11) . . ?
Sr11 P1 Cs1 81.5(11) 101_666 . ?
Si1 P2 Si1 106.08(6) . 82_546 ?
Si1 P2 Si1 106.08(6) . 78_456 ?
Si1 P2 Si1 106.08(6) 82_546 78_456 ?
Si1 P2 Sr11 157.4(12) . 177_556 ?
Si1 P2 Sr11 87.1(7) 82_546 177_556 ?
Si1 P2 Sr11 87.1(7) 78_456 177_556 ?
Si1 P2 Sr11 87.1(7) . 29_545 ?
Si1 P2 Sr11 157.4(12) 82_546 29_545 ?
Si1 P2 Sr11 87.1(7) 78_456 29_545 ?
Sr11 P2 Sr11 75.0(19) 177_556 29_545 ?
Si1 P2 Sr11 87.1(7) . . ?
Si1 P2 Sr11 87.1(7) 82_546 . ?
Si1 P2 Sr11 157.4(12) 78_456 . ?
Sr11 P2 Sr11 75.0(19) 177_556 . ?
Sr11 P2 Sr11 75.0(19) 29_545 . ?
P1 Si1 P1 103.80(7) 121_656 . ?
P1 Si1 P2 109.12(2) 121_656 28_556 ?
P1 Si1 P2 109.12(2) . 28_556 ?
P1 Si1 P2 109.12(2) 121_656 . ?
P1 Si1 P2 109.12(2) . . ?
P2 Si1 P2 115.89(10) 28_556 . ?
P1 Si1 Si1 51.90(3) 121_656 121_656 ?
P1 Si1 Si1 51.90(3) . 121_656 ?
P2 Si1 Si1 122.06(5) 28_556 121_656 ?
P2 Si1 Si1 122.05(5) . 121_656 ?
Sr11 Cl1 Sr11 180.0 177_556 81_545 ?
Sr11 Cl1 Sr11 90.000(4) 177_556 125_655 ?
Sr11 Cl1 Sr11 90.000(1) 81_545 125_655 ?
Sr11 Cl1 Sr11 90.000(3) 177_556 29_545 ?
Sr11 Cl1 Sr11 90.000(1) 81_545 29_545 ?
Sr11 Cl1 Sr11 180.0 125_655 29_545 ?
Sr11 Cl1 Sr11 90.000(8) 177_556 97_656 ?
Sr11 Cl1 Sr11 90.000(1) 81_545 97_656 ?
Sr11 Cl1 Sr11 90.000(5) 125_655 97_656 ?
Sr11 Cl1 Sr11 90.0 29_545 97_656 ?
Sr11 Cl1 Sr11 90.000(3) 177_556 . ?
Sr11 Cl1 Sr11 90.000(6) 81_545 . ?
Sr11 Cl1 Sr11 90.0 125_655 . ?
Sr11 Cl1 Sr11 90.000(5) 29_545 . ?
Sr11 Cl1 Sr11 180.0 97_656 . ?
Sr11 Cl1 Sr1 90.000(3) 177_556 . ?
Sr11 Cl1 Sr1 90.000(2) 81_545 . ?
Sr11 Cl1 Sr1 90.000(2) 125_655 . ?
Sr11 Cl1 Sr1 90.000(3) 29_545 . ?
Sr11 Cl1 Sr1 180.0 97_656 . ?
Sr11 Cl1 Sr1 0.000(4) . . ?
Sr11 Cl1 Sr1 0.000(3) 177_556 177_556 ?
Sr11 Cl1 Sr1 180.0 81_545 177_556 ?
Sr11 Cl1 Sr1 90.000(3) 125_655 177_556 ?
Sr11 Cl1 Sr1 90.000(2) 29_545 177_556 ?
Sr11 Cl1 Sr1 90.000(3) 97_656 177_556 ?
Sr11 Cl1 Sr1 90.000(3) . 177_556 ?
Sr1 Cl1 Sr1 90.0 . 177_556 ?
Sr11 Cl1 Sr1 90.000(2) 177_556 125_655 ?
Sr11 Cl1 Sr1 90.000(1) 81_545 125_655 ?
Sr11 Cl1 Sr1 0.000(3) 125_655 125_655 ?
Sr11 Cl1 Sr1 180.0 29_545 125_655 ?
Sr11 Cl1 Sr1 90.000(2) 97_656 125_655 ?
Sr11 Cl1 Sr1 90.000(1) . 125_655 ?
Sr1 Cl1 Sr1 90.0 . 125_655 ?
Sr1 Cl1 Sr1 90.0 177_556 125_655 ?
Sr11 Cl1 Sr1 90.0 177_556 29_545 ?
Sr11 Cl1 Sr1 90.0 81_545 29_545 ?
Sr11 Cl1 Sr1 180.0 125_655 29_545 ?
Sr11 Cl1 Sr1 0.000(5) 29_545 29_545 ?
Sr11 Cl1 Sr1 90.000(2) 97_656 29_545 ?
Sr11 Cl1 Sr1 90.000(1) . 29_545 ?
Sr1 Cl1 Sr1 90.0 . 29_545 ?
Sr1 Cl1 Sr1 90.0 177_556 29_545 ?
Sr1 Cl1 Sr1 180.0 125_655 29_545 ?
Sr11 Cl1 Sr1 90.000(4) 177_556 97_656 ?
Sr11 Cl1 Sr1 90.000(1) 81_545 97_656 ?
Sr11 Cl1 Sr1 90.000(3) 125_655 97_656 ?
Sr11 Cl1 Sr1 90.000(2) 29_545 97_656 ?
Sr11 Cl1 Sr1 0.000(1) 97_656 97_656 ?
Sr11 Cl1 Sr1 180.0 . 97_656 ?
Sr1 Cl1 Sr1 180.0 . 97_656 ?
Sr1 Cl1 Sr1 90.000(1) 177_556 97_656 ?
Sr1 Cl1 Sr1 90.000(1) 125_655 97_656 ?
Sr1 Cl1 Sr1 90.0 29_545 97_656 ?
Sr11 Cl1 Sr1 180.0 177_556 81_545 ?
Sr11 Cl1 Sr1 0.000(3) 81_545 81_545 ?
Sr11 Cl1 Sr1 90.000(2) 125_655 81_545 ?
Sr11 Cl1 Sr1 90.000(3) 29_545 81_545 ?
Sr11 Cl1 Sr1 90.000(3) 97_656 81_545 ?
Sr11 Cl1 Sr1 90.000(3) . 81_545 ?
Sr1 Cl1 Sr1 90.000(1) . 81_545 ?
Sr1 Cl1 Sr1 180.0 177_556 81_545 ?
Sr1 Cl1 Sr1 90.0 125_655 81_545 ?
Sr1 Cl1 Sr1 90.000(1) 29_545 81_545 ?
Sr1 Cl1 Sr1 90.0 97_656 81_545 ?

loop_
_geom_bond_atom_site_label_1
_geom_bond_atom_site_label_2
_geom_bond_distance
_geom_bond_site_symmetry_2
_geom_bond_publ_flag
Cs1 P1 3.7889(13) . ?
Cs1 P1 3.7889(13) 106_565 ?
Cs1 P1 3.7889(13) 10_656 ?
Cs1 P1 3.7889(13) 102_655 ?
Cs1 P1 3.7889(13) 6_566 ?
Cs1 P1 3.7889(13) 98_556 ?
Cs1 P1 3.7889(13) 2_665 ?
Cs1 P1 3.7889(13) 105_666 ?
Cs1 P1 3.7889(13) 9 ?
Cs1 P1 3.7889(13) 101_666 ?
Cs1 P1 3.7889(13) 5 ?
Cs1 P1 3.7889(13) 97_666 ?
Sr1 P1 3.138(5) . ?
Sr1 P1 3.138(5) 105_666 ?
Sr1 P1 3.138(5) 106_565 ?
Sr1 P1 3.138(5) 98_556 ?
Sr1 Cl1 3.521(10) . ?
Sr1 Sr11 4.74(6) 125_655 ?
Sr1 Sr11 4.74(6) 177_556 ?
Sr1 Sr11 4.74(6) 29_545 ?
Sr1 Sr11 4.74(6) 81_545 ?
Sr11 Cl1 3.17(8) . ?
Sr11 P1 3.33(5) . ?
Sr11 P1 3.33(5) 105_666 ?
Sr11 P1 3.33(5) 106_565 ?
Sr11 P1 3.33(5) 98_556 ?
Sr11 P2 3.681(13) . ?
Sr11 P2 3.681(13) 98_556 ?
Sr11 P2 3.681(13) 100_655 ?
Sr11 P2 3.681(13) 3_656 ?
Sr11 Sr11 4.48(11) 177_556 ?
Sr11 Sr11 4.48(11) 125_655 ?
Sr11 Sr11 4.48(11) 29_545 ?
P1 Si1 2.2252(13) 121_656 ?
P1 Si1 2.2252(13) . ?
P2 Si1 2.2515(10) . ?
P2 Si1 2.2515(10) 82_546 ?
P2 Si1 2.2515(10) 78_456 ?
Si1 Si1 2.746(3) 121_656 ?
